data_4503253
loop_
_publ_author_name
'Chu, Zhao-Lian'
'Zhu, Hai-Bin'
'Hu, Da-Hua'
'Huang, Wei'
'Gou, Shao-Hua'

_publ_section_title
;
 1D Looped Chain, 1D Tube-like Chain, and 3D Inorganic--Organic Hybrid
 Coordination Polymers Assembled from
 1,6-Di(triazole-1-yl-methyl)-4-R-phenol and Cadmium(II) Thiocyanate
;
_journal_issue 5
_journal_name_full 'Crystal Growth &amp; Design'
_journal_page_first 1599
_journal_paper_doi 10.1021/cg700892z
_journal_volume 8
_journal_year 2008
_chemical_formula_moiety 'C16 H18 Cd N8 O2 S2'
_chemical_formula_sum 'C16 H18 Cd N8 O2 S2'
_chemical_formula_weight 530.90
_chemical_name_systematic
; 
 ? 
;
_space_group_IT_number 2
_symmetry_cell_setting triclinic
_symmetry_space_group_name_Hall '-P 1'
_symmetry_space_group_name_H-M 'P -1'
_atom_sites_solution_hydrogens geom
_atom_sites_solution_primary direct
_atom_sites_solution_secondary difmap
_audit_creation_method SHELXL-97
_cell_angle_alpha 91.800(12)
_cell_angle_beta 94.277(13)
_cell_angle_gamma 101.147(11)
_cell_formula_units_Z 2
_cell_length_a 5.929(4)
_cell_length_b 13.332(9)
_cell_length_c 13.364(9)
_cell_measurement_reflns_used 1420
_cell_measurement_temperature 291(2)
_cell_measurement_theta_max 22.67
_cell_measurement_theta_min 2.24
_cell_volume 1032.4(12)
_computing_cell_refinement 'SMART (Bruker 2000) '
_computing_data_collection 'SMART (Bruker 2000) '
_computing_data_reduction 'SAINT (Bruker 2000) '
_computing_molecular_graphics SHELXTL
_computing_publication_material SHELXTL
_computing_structure_refinement SHELXTL
_computing_structure_solution 'SHELXTL (BRUKER 2000)'
_diffrn_ambient_temperature 291(2)
_diffrn_measured_fraction_theta_full 0.982
_diffrn_measured_fraction_theta_max 0.982
_diffrn_measurement_device_type 'Bruker CCD area detector'
_diffrn_measurement_method 'phi and omega scans'
_diffrn_radiation_monochromator graphite
_diffrn_radiation_source 'fine-focus sealed tube'
_diffrn_radiation_type MoK\a
_diffrn_radiation_wavelength 0.71073
_diffrn_reflns_av_R_equivalents 0.0556
_diffrn_reflns_av_sigmaI/netI 0.0807
_diffrn_reflns_limit_h_max 6
_diffrn_reflns_limit_h_min -7
_diffrn_reflns_limit_k_max 15
_diffrn_reflns_limit_k_min -15
_diffrn_reflns_limit_l_max 11
_diffrn_reflns_limit_l_min -15
_diffrn_reflns_number 5151
_diffrn_reflns_theta_full 25.00
_diffrn_reflns_theta_max 25.00
_diffrn_reflns_theta_min 2.13
_exptl_absorpt_coefficient_mu 1.290
_exptl_absorpt_correction_T_max 0.7824
_exptl_absorpt_correction_T_min 0.6982
_exptl_absorpt_correction_type multi-scan
_exptl_absorpt_process_details 'SADABS, Bruker(2000)'
_exptl_crystal_colour colorless
_exptl_crystal_density_diffrn 1.708
_exptl_crystal_density_method 'not measured'
_exptl_crystal_description block
_exptl_crystal_F_000 532
_exptl_crystal_size_max 0.30
_exptl_crystal_size_mid 0.20
_exptl_crystal_size_min 0.20
_refine_diff_density_max 1.157
_refine_diff_density_min -0.964
_refine_diff_density_rms 0.116
_refine_ls_extinction_method none
_refine_ls_goodness_of_fit_ref 0.946
_refine_ls_hydrogen_treatment constr
_refine_ls_matrix_type full
_refine_ls_number_parameters 264
_refine_ls_number_reflns 3553
_refine_ls_number_restraints 0
_refine_ls_restrained_S_all 0.946
_refine_ls_R_factor_all 0.0685
_refine_ls_R_factor_gt 0.0521
_refine_ls_shift/su_max 0.000
_refine_ls_shift/su_mean 0.000
_refine_ls_structure_factor_coef Fsqd
_refine_ls_weighting_details 'calc w=1/[\s^2^(Fo^2^)+(0.0543P)^2^+0.0000P] where P=(Fo^2^+2Fc^2^)/3'
_refine_ls_weighting_scheme calc
_refine_ls_wR_factor_gt 0.1177
_refine_ls_wR_factor_ref 0.1239
_reflns_number_gt 2640
_reflns_number_total 3553
_reflns_threshold_expression >2sigma(I)
_cod_data_source_file cg700892z-file003.cif
_cod_data_source_block 60323am
_cod_depositor_comments
;
The following automatic conversions were performed:

'_symmetry_cell_setting' value 'Triclinic' changed to 'triclinic'
according to /home/saulius/struct/CIF-dictionaries/cif_core.dic
dictionary named 'cif_core.dic' version 2.4.1 from
2010-06-29.

'_exptl_absorpt_correction_type' value 'Multi-scan'
changed to 'multi-scan' according to
/home/saulius/struct/CIF-dictionaries/cif_core.dic dictionary named
'cif_core.dic' version 2.4.1 from 2010-06-29.

Automatic conversion script
Id: cif_fix_values 1715 2011-07-08 13:25:40Z adriana 
;
_cod_database_code 4503253

loop_
_symmetry_equiv_pos_as_xyz
'x, y, z'
'-x, -y, -z'

loop_
_atom_site_label
_atom_site_type_symbol
_atom_site_fract_x
_atom_site_fract_y
_atom_site_fract_z
_atom_site_U_iso_or_equiv
_atom_site_adp_type
_atom_site_occupancy
_atom_site_symmetry_multiplicity
_atom_site_calc_flag
_atom_site_refinement_flags
Cd1 Cd 0.51639(7) 0.18166(3) 0.29433(3) 0.04315(18) Uani 1 1 d .
N2 N 0.1863(11) -0.0580(4) 0.0573(4) 0.0646(16) Uani 1 1 d .
C2 C 0.5129(11) -0.0272(5) 0.1491(5) 0.0506(16) Uani 1 1 d .
H2 H 0.6561 -0.0350 0.1775 0.061 Uiso 1 1 calc R
C3 C 0.4154(13) -0.1910(4) 0.0418(5) 0.0598(19) Uani 1 1 d .
H3A H 0.5791 -0.1895 0.0393 0.072 Uiso 1 1 calc R
H3B H 0.3438 -0.2023 -0.0263 0.072 Uiso 1 1 calc R
C4 C 0.3143(12) -0.2774(5) 0.1034(5) 0.0527(17) Uani 1 1 d .
C5 C 0.0980(12) -0.3367(5) 0.0778(5) 0.0528(17) Uani 1 1 d .
H5 H 0.0110 -0.3209 0.0218 0.063 Uiso 1 1 calc R
C6 C 0.0070(12) -0.4189(5) 0.1329(5) 0.0559(17) Uani 1 1 d .
C7 C -0.2255(14) -0.4821(6) 0.1012(6) 0.081(2) Uani 1 1 d .
H7A H -0.2755 -0.5266 0.1538 0.122 Uiso 1 1 calc R
H7B H -0.2170 -0.5225 0.0414 0.122 Uiso 1 1 calc R
H7C H -0.3335 -0.4380 0.0882 0.122 Uiso 1 1 calc R
N5 N 0.7768(11) 0.4280(5) 0.5392(4) 0.083(2) Uani 1 1 d .
C9 C 0.4730(12) 0.3103(5) 0.5049(5) 0.0563(17) Uani 1 1 d .
H9 H 0.3300 0.2687 0.5111 0.068 Uiso 1 1 calc R
C10 C 0.5017(13) 0.4144(5) 0.6669(4) 0.0607(19) Uani 1 1 d .
H10A H 0.3400 0.3850 0.6711 0.073 Uiso 1 1 calc R
H10B H 0.5185 0.4883 0.6702 0.073 Uiso 1 1 calc R
C11 C 0.6412(12) 0.3827(4) 0.7559(5) 0.0513(17) Uani 1 1 d .
C12 C 0.5571(12) 0.2999(5) 0.8111(5) 0.0504(16) Uani 1 1 d .
C13 C 0.8579(13) 0.4402(4) 0.7855(5) 0.0545(17) Uani 1 1 d .
H13 H 0.9148 0.4960 0.7483 0.065 Uiso 1 1 calc R
C14 C 1.0388(11) 0.2746(4) 0.2078(4) 0.0394(14) Uani 1 1 d .
C15 C -0.0084(11) 0.0901(4) 0.3805(4) 0.0402(14) Uani 1 1 d .
C16 C 0.8633(14) 0.1618(6) 0.6615(6) 0.082(2) Uani 1 1 d .
H16A H 0.8836 0.1452 0.7306 0.123 Uiso 1 1 calc R
H16B H 0.7804 0.1024 0.6228 0.123 Uiso 1 1 calc R
H16C H 0.7777 0.2159 0.6564 0.123 Uiso 1 1 calc R
N1 N 0.4147(9) 0.0509(3) 0.1700(4) 0.0474(13) Uani 1 1 d .
C1 C 0.2182(12) 0.0272(5) 0.1112(5) 0.0544(17) Uani 1 1 d .
H1 H 0.1101 0.0693 0.1088 0.065 Uiso 1 1 calc R
N3 N 0.3824(10) -0.0925(4) 0.0828(4) 0.0493(13) Uani 1 1 d .
N4 N 0.5987(9) 0.3029(4) 0.4282(4) 0.0531(13) Uani 1 1 d .
C8 C 0.7814(13) 0.3778(6) 0.4530(5) 0.071(2) Uani 1 1 d .
H8 H 0.9030 0.3933 0.4124 0.085 Uiso 1 1 calc R
N6 N 0.5723(10) 0.3821(4) 0.5703(4) 0.0544(14) Uani 1 1 d .
N7 N 0.8513(9) 0.2542(4) 0.2284(4) 0.0544(14) Uani 1 1 d .
N8 N 0.1787(9) 0.1187(4) 0.3648(4) 0.0573(15) Uani 1 1 d .
O1 O 0.3479(9) 0.2376(4) 0.7911(4) 0.0693(13) Uani 1 1 d .
H1A H 0.3038 0.2408 0.7318 0.104 Uiso 1 1 calc R
O2 O 1.0677(14) 0.1918(7) 0.6267(5) 0.163(4) Uani 1 1 d .
H2A H 1.1003 0.1366 0.6038 0.245 Uiso 1 1 d R
S1 S 1.3053(3) 0.30710(12) 0.17703(13) 0.0500(4) Uani 1 1 d .
S2 S -0.2765(3) 0.04576(13) 0.40340(13) 0.0540(4) Uani 1 1 d .

loop_
_atom_site_aniso_label
_atom_site_aniso_U_11
_atom_site_aniso_U_22
_atom_site_aniso_U_33
_atom_site_aniso_U_23
_atom_site_aniso_U_13
_atom_site_aniso_U_12
Cd1 0.0310(3) 0.0474(3) 0.0504(3) 0.0058(2) 0.00239(19) 0.00583(19)
N2 0.067(4) 0.058(4) 0.066(4) 0.002(3) -0.021(3) 0.015(3)
C2 0.049(4) 0.047(4) 0.055(4) 0.016(3) 0.001(3) 0.008(3)
C3 0.093(6) 0.047(4) 0.044(4) 0.005(3) 0.010(4) 0.023(4)
C4 0.072(5) 0.047(4) 0.041(4) 0.006(3) 0.006(3) 0.017(4)
C5 0.072(5) 0.046(4) 0.043(4) -0.003(3) -0.002(3) 0.023(4)
C6 0.068(5) 0.048(4) 0.053(4) -0.006(3) 0.007(4) 0.015(4)
C7 0.079(6) 0.071(5) 0.091(6) -0.020(4) 0.018(5) 0.009(4)
N5 0.088(5) 0.080(4) 0.063(4) -0.011(3) 0.022(4) -0.035(4)
C9 0.051(4) 0.055(4) 0.058(4) 0.008(3) 0.001(3) 0.000(3)
C10 0.091(6) 0.054(4) 0.044(4) 0.009(3) 0.008(4) 0.028(4)
C11 0.074(5) 0.040(3) 0.046(4) 0.005(3) 0.012(3) 0.025(4)
C12 0.054(4) 0.047(4) 0.052(4) 0.000(3) 0.006(3) 0.014(3)
C13 0.075(5) 0.039(3) 0.053(4) 0.001(3) 0.019(4) 0.015(4)
C14 0.046(4) 0.033(3) 0.040(3) 0.004(2) -0.005(3) 0.013(3)
C15 0.040(4) 0.041(3) 0.040(3) 0.009(3) -0.003(3) 0.010(3)
C16 0.073(6) 0.089(6) 0.082(6) -0.002(5) 0.012(5) 0.010(5)
N1 0.049(3) 0.040(3) 0.053(3) 0.009(2) -0.005(3) 0.011(3)
C1 0.053(4) 0.045(4) 0.065(4) 0.004(3) -0.011(3) 0.014(3)
N3 0.062(4) 0.040(3) 0.045(3) 0.007(2) -0.001(3) 0.010(3)
N4 0.053(4) 0.061(3) 0.045(3) 0.000(3) 0.006(3) 0.009(3)
C8 0.063(5) 0.087(5) 0.052(4) -0.002(4) 0.019(4) -0.019(4)
N6 0.067(4) 0.048(3) 0.049(3) 0.010(3) 0.004(3) 0.013(3)
N7 0.031(3) 0.060(3) 0.074(4) 0.023(3) 0.005(3) 0.011(3)
N8 0.035(3) 0.069(4) 0.071(4) 0.023(3) 0.002(3) 0.016(3)
O1 0.069(4) 0.068(3) 0.068(3) 0.020(3) 0.002(3) 0.006(3)
O2 0.128(7) 0.226(9) 0.094(5) 0.053(5) -0.014(5) -0.068(6)
S1 0.0346(9) 0.0529(9) 0.0657(11) 0.0199(8) 0.0107(8) 0.0112(7)
S2 0.0359(9) 0.0605(10) 0.0646(11) 0.0221(8) 0.0037(8) 0.0043(8)

loop_
_atom_type_symbol
_atom_type_description
_atom_type_scat_dispersion_real
_atom_type_scat_dispersion_imag
_atom_type_scat_source
C C 0.0033 0.0016 'International Tables Vol C Tables 4.2.6.8 and 6.1.1.4'
S S 0.1246 0.1234 'International Tables Vol C Tables 4.2.6.8 and 6.1.1.4'
Cd Cd -0.8075 1.2024 'International Tables Vol C Tables 4.2.6.8 and 6.1.1.4'
N N 0.0061 0.0033 'International Tables Vol C Tables 4.2.6.8 and 6.1.1.4'
O O 0.0106 0.0060 'International Tables Vol C Tables 4.2.6.8 and 6.1.1.4'
H H 0.0000 0.0000 'International Tables Vol C Tables 4.2.6.8 and 6.1.1.4'

loop_
_geom_angle_atom_site_label_1
_geom_angle_atom_site_label_2
_geom_angle_atom_site_label_3
_geom_angle
_geom_angle_site_symmetry_1
_geom_angle_site_symmetry_3
N7 Cd1 N8 176.44(18) . .
N7 Cd1 N1 94.62(19) . .
N8 Cd1 N1 88.54(19) . .
N7 Cd1 N4 90.0(2) . .
N8 Cd1 N4 86.9(2) . .
N1 Cd1 N4 174.87(18) . .
N7 Cd1 S1 86.82(13) . 1_455
N8 Cd1 S1 91.53(13) . 1_455
N1 Cd1 S1 90.08(13) . 1_455
N4 Cd1 S1 92.42(14) . 1_455
N7 Cd1 S2 93.26(13) . 1_655
N8 Cd1 S2 88.58(13) . 1_655
N1 Cd1 S2 86.41(13) . 1_655
N4 Cd1 S2 91.09(14) . 1_655
S1 Cd1 S2 176.49(5) 1_455 1_655
C1 N2 N3 102.0(5) . .
N3 C2 N1 111.3(6) . .
N3 C2 H2 124.3 . .
N1 C2 H2 124.3 . .
N3 C3 C4 111.9(5) . .
N3 C3 H3A 109.2 . .
C4 C3 H3A 109.2 . .
N3 C3 H3B 109.2 . .
C4 C3 H3B 109.2 . .
H3A C3 H3B 107.9 . .
C5 C4 C12 118.9(6) . 2_656
C5 C4 C3 122.0(6) . .
C12 C4 C3 119.1(7) 2_656 .
C4 C5 C6 122.1(6) . .
C4 C5 H5 119.0 . .
C6 C5 H5 119.0 . .
C13 C6 C5 117.1(7) 2_656 .
C13 C6 C7 122.7(7) 2_656 .
C5 C6 C7 120.2(7) . .
C6 C7 H7A 109.5 . .
C6 C7 H7B 109.5 . .
H7A C7 H7B 109.5 . .
C6 C7 H7C 109.5 . .
H7A C7 H7C 109.5 . .
H7B C7 H7C 109.5 . .
C8 N5 N6 102.1(6) . .
N6 C9 N4 112.2(6) . .
N6 C9 H9 123.9 . .
N4 C9 H9 123.9 . .
N6 C10 C11 112.9(5) . .
N6 C10 H10A 109.0 . .
C11 C10 H10A 109.0 . .
N6 C10 H10B 109.0 . .
C11 C10 H10B 109.0 . .
H10A C10 H10B 107.8 . .
C12 C11 C13 118.3(6) . .
C12 C11 C10 122.3(7) . .
C13 C11 C10 119.4(6) . .
O1 C12 C11 124.5(6) . .
O1 C12 C4 115.1(6) . 2_656
C11 C12 C4 120.4(7) . 2_656
C6 C13 C11 123.3(6) 2_656 .
C6 C13 H13 118.4 2_656 .
C11 C13 H13 118.4 . .
N7 C14 S1 178.3(5) . .
N8 C15 S2 178.4(5) . .
O2 C16 H16A 109.5 . .
O2 C16 H16B 109.5 . .
H16A C16 H16B 109.5 . .
O2 C16 H16C 109.5 . .
H16A C16 H16C 109.5 . .
H16B C16 H16C 109.5 . .
C2 N1 C1 101.4(5) . .
C2 N1 Cd1 130.5(4) . .
C1 N1 Cd1 127.4(4) . .
N2 C1 N1 116.3(6) . .
N2 C1 H1 121.9 . .
N1 C1 H1 121.9 . .
C2 N3 N2 109.0(5) . .
C2 N3 C3 130.3(6) . .
N2 N3 C3 120.5(5) . .
C9 N4 C8 101.2(5) . .
C9 N4 Cd1 127.0(5) . .
C8 N4 Cd1 131.7(5) . .
N5 C8 N4 115.2(6) . .
N5 C8 H8 122.4 . .
N4 C8 H8 122.4 . .
C9 N6 N5 109.3(6) . .
C9 N6 C10 130.9(7) . .
N5 N6 C10 119.7(6) . .
C14 N7 Cd1 164.6(5) . .
C15 N8 Cd1 165.8(5) . .
C12 O1 H1A 109.5 . .
C16 O2 H2A 103.7 . .
C14 S1 Cd1 100.6(2) . 1_655
C15 S2 Cd1 98.4(2) . 1_455

loop_
_geom_bond_atom_site_label_1
_geom_bond_atom_site_label_2
_geom_bond_distance
_geom_bond_site_symmetry_2
Cd1 N7 2.286(5) .
Cd1 N8 2.298(6) .
Cd1 N1 2.329(5) .
Cd1 N4 2.332(5) .
Cd1 S1 2.7390(19) 1_455
Cd1 S2 2.770(2) 1_655
N2 C1 1.300(7) .
N2 N3 1.355(7) .
C2 N3 1.315(7) .
C2 N1 1.319(7) .
C2 H2 0.9300 .
C3 N3 1.461(7) .
C3 C4 1.493(8) .
C3 H3A 0.9700 .
C3 H3B 0.9700 .
C4 C5 1.383(9) .
C4 C12 1.399(8) 2_656
C5 C6 1.385(9) .
C5 H5 0.9300 .
C6 C13 1.374(9) 2_656
C6 C7 1.494(9) .
C7 H7A 0.9600 .
C7 H7B 0.9600 .
C7 H7C 0.9600 .
N5 C8 1.319(8) .
N5 N6 1.349(8) .
C9 N6 1.297(8) .
C9 N4 1.322(8) .
C9 H9 0.9300 .
C10 N6 1.464(8) .
C10 C11 1.515(8) .
C10 H10A 0.9700 .
C10 H10B 0.9700 .
C11 C12 1.381(8) .
C11 C13 1.386(9) .
C12 O1 1.356(8) .
C12 C4 1.399(8) 2_656
C13 C6 1.374(9) 2_656
C13 H13 0.9300 .
C14 N7 1.149(7) .
C14 S1 1.642(7) .
C15 N8 1.138(7) .
C15 S2 1.641(7) .
C16 O2 1.325(10) .
C16 H16A 0.9600 .
C16 H16B 0.9600 .
C16 H16C 0.9600 .
N1 C1 1.334(7) .
C1 H1 0.9300 .
N4 C8 1.337(8) .
C8 H8 0.9300 .
O1 H1A 0.8200 .
O2 H2A 0.8500 .
S1 Cd1 2.7390(19) 1_655
S2 Cd1 2.770(2) 1_455
